data_2010278
loop_
_publ_author_name
'Sivaraman, J.'
'Subramanian, K.'
'Velmurugan, D.'
'Subramanian, E.'
'Ramakrishanan, V.T.'

_publ_section_title 9-Methyl-10-(4-methylphenyl)-3,4,6,7,9,10-hexahydro-1,8(2<i>H</i>,5<i>H</i>)-acridinedione
_journal_issue 12
_journal_name_full 'Acta Crystallographica Section C'
_journal_page_first 2011
_journal_page_last 2013
_journal_paper_doi 10.1107/S0108270194002805
_journal_volume 50
_journal_year 1994
_chemical_formula_moiety 'C21 H23 N1 O2'
_chemical_formula_sum 'C21 H23 N O2'
_chemical_formula_weight 321.4
_symmetry_cell_setting monoclinic
_symmetry_space_group_name_Hall '-P 2ybc'
_symmetry_space_group_name_H-M 'P 1 21/c 1'
_atom_type_scat_source IntTabIV
_cell_angle_alpha 90.
_cell_angle_beta 102.80(10)
_cell_angle_gamma 90.
_cell_formula_units_Z 4
_cell_length_a 9.1080(10)
_cell_length_b 11.405(2)
_cell_length_c 17.482(2)
_cell_measurement_reflns_used 20
_cell_measurement_temperature 293
_cell_measurement_theta_max 25
_cell_measurement_theta_min 15
_cell_volume 1770.8(8)
_diffrn_measurement_device 'Enraf-Nonius CAD-4'
_diffrn_measurement_method \w/2\q
_diffrn_radiation_type CuK\a
_diffrn_radiation_wavelength 1.5418
_diffrn_reflns_av_R_equivalents 0.021
_diffrn_reflns_limit_h_max 12
_diffrn_reflns_limit_h_min 0
_diffrn_reflns_limit_k_max 13
_diffrn_reflns_limit_k_min -12
_diffrn_reflns_limit_l_max 7
_diffrn_reflns_limit_l_min 0
_diffrn_reflns_number 3000
_diffrn_reflns_theta_max 60
_diffrn_standards_decay_% <2
_diffrn_standards_interval_count 100
_diffrn_standards_number 3
_exptl_absorpt_coefficient_mu 0.57
_exptl_absorpt_correction_T_max 0.901
_exptl_absorpt_correction_T_min 0.812
_exptl_absorpt_correction_type empirical
_exptl_crystal_colour 'deep red'
_exptl_crystal_density_diffrn 1.206
_exptl_crystal_density_meas 1.210
_exptl_crystal_description 'rectangular blocks'
_exptl_crystal_size_max 0.45
_exptl_crystal_size_mid 0.40
_exptl_crystal_size_min 0.35
_refine_diff_density_max 0.5
_refine_diff_density_min -0.4
_refine_ls_goodness_of_fit_obs 1.105
_refine_ls_hydrogen_treatment refall
_refine_ls_number_parameters 309
_refine_ls_number_reflns 2611
_refine_ls_R_factor_obs 0.066
_refine_ls_shift/esd_max 0.085
_refine_ls_structure_factor_coef F
_refine_ls_weighting_details 'w = 1/[\s^2^(F) + 0.008779F^2^]'
_refine_ls_weighting_scheme calc
_refine_ls_wR_factor_obs 0.069
_reflns_number_observed 2611
_reflns_number_total 2831
_reflns_observed_criterion I>3\s(I)
_cod_data_source_file ha1062.cif
_cod_data_source_block ha1062a
_cod_depositor_comments
;
The following automatic conversions were performed:

'_refine_ls_weighting_scheme' value 'w = 1/[\s^2^(F) + 0.008779F^2^]'
was changed to 'calc'. New tag '_refine_ls_weighting_details' was
created. The value of the new tag was set to 'w = 1/[\s^2^(F) +
0.008779F^2^]'.

Automatic conversion script
Id: cif_fix_values 3143 2015-03-26 13:38:13Z robertas 
;
_cod_original_sg_symbol_H-M 'P 21/c'
_cod_original_formula_sum 'C21 H23 N1 O2'
_cod_database_code 2010278

loop_
_atom_site_label
_atom_site_fract_x
_atom_site_fract_y
_atom_site_fract_z
C(1) 1.0415(3) .2023(2) -.05240(10)
C(2) 1.1861(5) .1736(5) -.0749(2)
C(3) 1.2797(5) .0868(4) -.0332(2)
C(4) 1.2906(3) .0839(2) .0540(2)
C(4)a 1.1670(2) .1343(2) .08330(10)
O(4) 1.3982(2) .0373(2) .09870(10)
C(5) 1.1770(3) .1307(2) .17020(10)
C(5)' 1.2732(3) .2301(3) .2113(2)
C(5)a 1.0204(3) .1363(2) .18540(10)
C(6) .9911(3) .0814(3) .25570(10)
O(6) 1.0896(3) .0275(3) .30080(10)
C(7) .8353(3) .0910(3) .2708(2)
C(8) .7615(3) .2046(4) .2398(2)
C(9) .7577(3) .2182(3) .15340(10)
C(9)a .9079(2) .1934(2) .13530(10)
N(10) .9278(2) .2296(2) .06180(10)
C(10)a 1.0508(3) .1884(2) .03420(10)
C(11) .8151(2) .3021(2) .01230(10)
C(12) .6948(3) .2511(2) -.03850(10)
C(13) .5891(3) .3230(3) -.08700(10)
C(14) .6026(3) .4435(2) -.08430(10)
C(14)' .4891(4) .5199(3) -.1377(2)
C(15) .7244(3) .4923(2) -.03270(10)
C(16) .8305(3) .4220(2) .01660(10)
H(1)a 0.963(4) 0.154(3) -.073(2)
H(1)b 1.016(4) .281(3) -.071(2)
H(2)a 1.269(4) .250(3) -.060(2)
H(2)b 1.156(3) .158(3) -.138(2)
H(3)a 1.218(4) .003(3) -.059(2)
H(3)b 1.380(4) .073(3) -.044(2)
H(5) 1.2190(10) .050(2) .1870(10)
H(5)'a 1.284(4) .234(3) .268(2)
H(5)'b 1.228(3) .315(3) .180(2)
H(5)'c 1.381(3) .234(2) .196(2)
H(7)a .838(3) .070(2) .3330(10)
H(7)b .781(4) .031(3) .243(2)
H(8)a .663(4) .208(3) .246(2)
H(8)b .830(4) .269(3) .269(2)
H(9)a .732(3) .304(2) .1350(10)
H(9)b .677(2) .164(2) .1170(10)
H(12) .678(3) .166(2) -.0460(10)
H(13) .497(3) .275(3) -.127(2)
H(14)a .400(4) .475(3) -.164(2)
H(14)b .536(4) .560(3) -.177(2)
H(14)c .460(4) .590(3) -.103(2)
H(15) .750(4) .583(3) -.029(2)
H(16) .912(4) .467(3) .051(2)

loop_
_geom_angle_atom_site_label_1
_geom_angle_atom_site_label_2
_geom_angle_atom_site_label_3
_geom_angle
_geom_angle_publ_flag
C(2) C(1) C(10)a 112.7(2) yes
C(1) C(2) C(3) 119.3(3) yes
C(2) C(3) C(4) 116.0(4) yes
C(3) C(4) O(4) 121.1(3) yes
C(3) C(4) C(4)a 117.7(3) yes
C(4)a C(4) O(4) 121.1(3) yes
C(4) C(4)a C(10)a 120.9(2) yes
C(4) C(4)a C(5) 117.9(2) yes
C(5) C(4)a C(10)a 121.1(2) yes
C(4)a C(5) C(5)a 109.2(2) yes
C(4)a C(5) C(5)' 111.0(2) yes
C(5)' C(5) C(5)a 110.8(2) yes
C(5) C(5)a C(9)a 121.0(2) yes
C(5) C(5)a C(6) 119.2(2) yes
C(6) C(5)a C(9)a 119.8(2) yes
C(5)a C(6) C(7) 118.3(2) yes
C(5)a C(6) O(6) 121.1(2) yes
O(6) C(6) C(7) 120.7(2) yes
C(6) C(7) C(8) 111.3(3) yes
C(7) C(8) C(9) 111.0(3) yes
C(8) C(9) C(9)a 111.8(2) yes
C(5)a C(9)a C(9) 123.3(2) yes
C(9) C(9)a N(10) 116.7(2) yes
C(5)a C(9)a N(10) 120.1(2) yes
C(9)a N(10) C(11) 119.9(2) yes
C(9)a N(10) C(10)a 119.7(2) yes
C(10)a N(10) C(11) 120.2(2) yes
C(4)a C(10)a N(10) 120.6(2) yes
C(1) C(10)a N(10) 116.2(2) yes
C(1) C(10)a C(4)a 123.2(2) yes
N(10) C(11) C(16) 119.0(2) yes
N(10) C(11) C(12) 120.1(2) yes
C(12) C(11) C(16) 120.8(2) yes
C(11) C(12) C(13) 119.1(2) yes
C(12) C(13) C(14) 121.3(2) yes
C(13) C(14) C(15) 118.4(2) yes
C(13) C(14) C(14)' 120.7(2) yes
C(14)' C(14) C(15) 120.8(2) yes
C(14) C(15) C(16) 121.1(2) yes
C(11) C(16) C(15) 119.3(2) yes

loop_
_geom_bond_atom_site_label_1
_geom_bond_atom_site_label_2
_geom_bond_distance
_geom_bond_publ_flag
C(1) C(2) 1.492(6) yes
C(1) C(10)a 1.506(3) yes
C(2) C(3) 1.401(6) yes
C(3) C(4) 1.506(5) yes
C(4) C(4)a 1.455(4) yes
C(4) O(4) 1.231(3) yes
C(4)a C(5) 1.502(3) yes
C(4)a C(10)a 1.355(3) yes
C(5) C(5)' 1.513(4) yes
C(5) C(5)a 1.509(4) yes
C(5)a C(6) 1.456(3) yes
C(5)a C(9)a 1.358(3) yes
C(6) O(6) 1.221(4) yes
C(6) C(7) 1.504(4) yes
C(7) C(8) 1.504(5) yes
C(8) C(9) 1.511(4) yes
C(9) C(9)a 1.498(3) yes
C(9)a N(10) 1.399(3) yes
N(10) C(10)a 1.396(3) yes
N(10) C(11) 1.447(3) yes
C(11) C(12) 1.377(3) yes
C(11) C(16) 1.375(3) yes
C(12) C(13) 1.399(3) yes
C(13) C(14) 1.380(4) yes
C(14) C(14)' 1.507(4) yes
C(14) C(15) 1.382(3) yes
C(15) C(16) 1.397(3) yes
C(1) H(1)a 0.91(3) no
C(1) H(1)b 0.97(4) no
C(2) H(2)a 1.14(4) no
C(2) H(2)b 1.09(3) no
C(3) H(3)a 1.15(3) no
C(3) H(3)b 0.99(4) no
C(5) H(5) 1.02(2) no
C(5)' H(5)'a 0.98(3) no
C(5)' H(5)'b 1.14(3) no
C(5)' H(5)'c 1.07(3) no
C(7) H(7)a 1.10(3) no
C(7) H(7)b 0.92(3) no
C(8) H(8)a 0.93(3) no
C(8) H(8)b 1.02(3) no
C(9) H(9)a 1.04(3) no
C(9) H(9)b 1.06(2) no
C(12) H(12) 0.98(3) no
C(13) H(13) 1.10(3) no
C(14)' H(14)a 0.98(4) no
C(14)' H(14)b 0.99(4) no
C(14)' H(14)c 1.07(4) no
C(15) H(15) 1.06(3) no
C(16) H(16) 0.99(3) no

loop_
_geom_torsion_atom_site_label_1
_geom_torsion_atom_site_label_2
_geom_torsion_atom_site_label_3
_geom_torsion_atom_site_label_4
_geom_torsion
_geom_torsion_publ_flag
C(2) C(1) C(10)a C(4)a -12.1(4) yes
C(10)a C(1) C(2) C(3) 32.6(5) yes
C(1) C(2) C(3) C(4) -38.7(6) yes
C(2) C(3) C(4) C(4)a 23.6(5) yes
C(3) C(4) C(4)a C(10)a -4.0(4) yes
C(4) C(4)a C(10)a C(1) -1.1(4) yes
C(5) C(4)a C(10)a N(10) -8.0(3) yes
C(10)a C(4)a C(5) C(5)a 27.9(3) yes
C(4)a C(5) C(5)a C(9)a -29.8(3) yes
C(5) C(5)a C(9)a N(10) 11.6(3) yes
C(5)a C(9)a N(10) C(10)a 11.9(3) yes
C(9)a N(10) C(10)a C(4)a -13.9(3) yes
C(6) C(5)a C(9)a C(9) 8.8(4) yes
C(9)a C(5)a C(6) C(7) -0.5(4) yes
C(5)a C(6) C(7) C(8) -32.0(4) yes
C(6) C(7) C(8) C(9) 56.2(4) yes
C(7) C(8) C(9) C(9)a -48.4(3) yes
C(8) C(9) C(9)a C(5)a 16.3(3) yes
C(2) C(1) C(10)a C(4)a -12.1(4) no
C(2) C(1) C(10)a N(10) 171.0(3) no
C(10)a C(1) C(2) C(3) 32.6(5) no
C(1) C(2) C(3) C(4) 38.7(6) no
C(2) C(3) C(4) C(4)a 23.6(5) no
C(2) C(3) C(4) O(4) -158.6(4) no
C(3) C(4) C(4)a C(5) 179.5(3) no
C(3) C(4) C(4)a C(10)a -4.0(4) no
O(4) C(4) C(4)a C(10)a 178.2(2) no
O(4) C(4) C(4)a C(5) 1.7(4) no
C(4) C(4)a C(10)a C(1) -1.1(4) no
C(5) C(4)a C(10)a C(1) 175.3(2) no
C(4) C(4)a C(10)a N(10) 175.7(2) no
C(4) C(4)a C(5) C(5)' 81.9(3) no
C(4) C(4)a C(5) C(5)a -155.6(2) no
C(5) C(4)a C(10)a N(10) -8.0(3) no
C(10)a C(4)a C(5) C(5)a 27.9(3) no
C(10)a C(4)a C(5) C(5)' -94.5(3) no
C(4)a C(5) C(5)a C(6) 151.4(2) no
C(4)a C(5) C(5)a C(9)a -29.8(3) no
C(5)' C(5) C(5)a C(6) -86.0(3) no
C(5)' C(5) C(5)a C(9)a 92.8(3) no
C(5) C(5)a C(9)a N(10) 11.6(3) no
C(5) C(5)a C(9)a C(9) -170.0(2) no
C(5) C(5)a C(6) O(6) -2.7(4) no
C(5) C(5)a C(6) C(7) 178.3(2) no
C(6) C(5)a C(9)a N(10) -169.6(2) no
C(6) C(5)a C(9)a C(9) 8.8(4) no
C(9)a C(5)a C(6) C(7) -0.5(4) no
C(9)a C(5)a C(6) O(6) 178.5(3) no
C(5)a C(6) C(7) C(8) -32.0(4) no
O(6) C(6) C(7) C(8) 149.0(3) no
C(6) C(7) C(8) C(9) 56.2(4) no
C(7) C(8) C(9) C(9)a -48.4(3) no
C(8) C(9) C(9)a C(5)a 16.3(3) no
C(8) C(9) C(9)a N(10) -165.3(2) no
C(9) C(9)a N(10) C(10)a -166.5(2) no
C(5)a C(9)a N(10) C(10)a 11.9(3) no
C(9) C(9)a N(10) C(11) 8.7(3) no
C(5)a C(9)a N(10) C(11) -172.8(2) no
C(9)a N(10) C(10)a C(4)a -13.9(3) no
C(9)a N(10) C(10)a C(1) 163.1(2) no
C(9)a N(10) C(11) C(12) -87.8(3) no
C(9)a N(10) C(11) C(16) 92.5(3) no
C(11) N(10) C(10)a C(4)a 170.9(2) no
C(11) N(10) C(10)a C(1) -12.1(3) no
C(10)a N(10) C(11) C(12) 87.5(3) no
C(10)a N(10) C(11) C(16) -92.2(3) no
N(10) C(11) C(16) C(15) 178.1(2) no
N(10) C(11) C(12) C(13) -178.6(2) no
C(12) C(11) C(16) C(15) -1.6(3) no
C(16) C(11) C(12) C(13) 1.1(3) no
C(11) C(12) C(13) C(14) -0.6(4) no
C(12) C(13) C(14) C(14)' 179.1(3) no
C(12) C(13) C(14) C(15) 0.5(4) no
C(13) C(14) C(15) C(16) -1.0(4) no
C(14) C(15) C(16) C(11) 1.5(4) no
